data_7134619
loop_
_publ_author_name
'Shiokawa, Takumi'
'Fukazawa, Aiko'

_publ_section_title
;
 Rethinking aromaticity of reduced thienoquinoids: insights from an
 S-Pechmann dye dianion
;
_journal_issue 55
_journal_name_full 'Chemical Communications'
_journal_page_first 10095
_journal_page_last 10098
_journal_paper_doi 10.1039/D5CC02327K
_journal_volume 61
_journal_year 2025
_chemical_formula_moiety 'C28 H30 S2'
_chemical_formula_sum 'C28 H30 S2'
_chemical_formula_weight 430.64
_chemical_melting_point 207.9(5)
_chemical_name_common 4
_chemical_name_systematic 5,5'-Bis(4-tert-butylphenyl)-3,3'-bithiophene
_space_group_crystal_system monoclinic
_space_group_IT_number 14
_space_group_name_Hall '-P 2ybc'
_space_group_name_H-M_alt 'P 1 21/c 1'
_atom_sites_solution_hydrogens geom
_atom_sites_solution_primary dual
_audit_creation_date 2025-04-24
_audit_creation_method
;
Olex2 1.5
(compiled 2025.04.05 svn.rf049d14d for OlexSys, GUI svn.r7205)
;
_audit_update_record
;
2025-04-25 deposited with the CCDC.	2025-05-28 downloaded from the CCDC.
;
_cell_angle_alpha 90
_cell_angle_beta 105.958(5)
_cell_angle_gamma 90
_cell_formula_units_Z 2
_cell_length_a 13.2850(8)
_cell_length_b 6.0285(2)
_cell_length_c 15.0211(6)
_cell_measurement_reflns_used 10397
_cell_measurement_temperature 100
_cell_measurement_theta_max 32.4810
_cell_measurement_theta_min 1.6180
_cell_volume 1156.66(10)
_computing_cell_refinement 'CrysAlisPro 1.171.43.142a (Rigaku OD, 2024)'
_computing_data_collection 'CrysAlisPro 1.171.43.142a (Rigaku OD, 2024) (IMPORT)'
_computing_data_reduction 'CrysAlisPro 1.171.43.142a (Rigaku OD, 2024)'
_computing_molecular_graphics 'Olex2 1.5 (Dolomanov et al., 2009)'
_computing_publication_material 'Olex2 1.5 (Dolomanov et al., 2009)'
_computing_structure_refinement 'SHELXL 2019/3 (Sheldrick, 2015)'
_computing_structure_solution 'SHELXT 2018/2 (Sheldrick, 2018)'
_diffrn_ambient_temperature 100
_diffrn_detector 'Hybrid Pixel Array Detector'
_diffrn_detector_area_resol_mean 5.8140
_diffrn_measured_fraction_theta_full 0.999
_diffrn_measured_fraction_theta_max 0.999
_diffrn_measurement_details
;
List of Runs (angles in degrees, time in seconds):

  # Type    Start    End  Width  t~exp~   \w     \q     \k     \f   Frames
#--------------------------------------------------------------------------
  1  \w      0.00 180.00   1.00    1.00    --   30.00  45.00   0.00  180
  2  \w      0.00 180.00   1.00    1.00    --   30.00  45.00 -90.00  180
  3  \w      0.00 180.00   1.00    1.00    --   30.00  45.00-180.00  180
  4  \w      0.00 180.00   1.00    1.00    --   30.00  45.00-270.00  180
;
_diffrn_measurement_device 'abstract diffractometer'
_diffrn_measurement_device_type 'esperanto-CrysAlisPro-abstract goniometer imported esperanto images'
_diffrn_measurement_method '\w scans'
_diffrn_orient_matrix_type 'CrysAlisPro convention (1999,Acta A55,543-557)'
_diffrn_orient_matrix_UB_11 -0.0046747000
_diffrn_orient_matrix_UB_12 -0.0241354000
_diffrn_orient_matrix_UB_13 -0.0265204000
_diffrn_orient_matrix_UB_21 -0.0315384000
_diffrn_orient_matrix_UB_22 -0.0075652000
_diffrn_orient_matrix_UB_23 -0.0023189000
_diffrn_orient_matrix_UB_31 -0.0055110000
_diffrn_orient_matrix_UB_32 0.0636685000
_diffrn_orient_matrix_UB_33 -0.0103824000
_diffrn_radiation_monochromator synchrotron
_diffrn_radiation_probe x-ray
_diffrn_radiation_type synchrotron
_diffrn_radiation_wavelength 0.413
_diffrn_reflns_av_R_equivalents 0.0740
_diffrn_reflns_av_unetI/netI 0.0434
_diffrn_reflns_Laue_measured_fraction_full 0.999
_diffrn_reflns_Laue_measured_fraction_max 0.999
_diffrn_reflns_limit_h_max 17
_diffrn_reflns_limit_h_min -17
_diffrn_reflns_limit_k_max 7
_diffrn_reflns_limit_k_min -7
_diffrn_reflns_limit_l_max 19
_diffrn_reflns_limit_l_min -19
_diffrn_reflns_number 15898
_diffrn_reflns_point_group_measured_fraction_full 0.999
_diffrn_reflns_point_group_measured_fraction_max 0.999
_diffrn_reflns_theta_full 14.347
_diffrn_reflns_theta_max 15.553
_diffrn_reflns_theta_min 1.639
_diffrn_source synchrotron
_exptl_absorpt_coefficient_mu 0.067
_exptl_absorpt_correction_T_max 1.00000
_exptl_absorpt_correction_T_min 0.34337
_exptl_absorpt_correction_type multi-scan
_exptl_absorpt_process_details
;
CrysAlisPro 1.171.43.142a (Rigaku Oxford Diffraction, 2024)
Empirical absorption correction using spherical harmonics,
implemented in SCALE3 ABSPACK scaling algorithm.
;
_exptl_crystal_colour 'clear light colourless'
_exptl_crystal_colour_lustre clear
_exptl_crystal_colour_modifier light
_exptl_crystal_colour_primary colourless
_exptl_crystal_density_diffrn 1.236
_exptl_crystal_description plate
_exptl_crystal_F_000 460
_exptl_crystal_size_max 0.1
_exptl_crystal_size_mid 0.1
_exptl_crystal_size_min 0.01
_refine_diff_density_max 0.326
_refine_diff_density_min -0.363
_refine_diff_density_rms 0.058
_refine_ls_extinction_method none
_refine_ls_goodness_of_fit_ref 1.056
_refine_ls_hydrogen_treatment constr
_refine_ls_matrix_type full
_refine_ls_number_parameters 139
_refine_ls_number_reflns 2647
_refine_ls_number_restraints 0
_refine_ls_restrained_S_all 1.056
_refine_ls_R_factor_all 0.0441
_refine_ls_R_factor_gt 0.0394
_refine_ls_shift/su_max 0.000
_refine_ls_shift/su_mean 0.000
_refine_ls_structure_factor_coef Fsqd
_refine_ls_weighting_details 'w=1/[\s^2^(Fo^2^)+(0.0553P)^2^+0.4659P] where P=(Fo^2^+2Fc^2^)/3'
_refine_ls_weighting_scheme calc
_refine_ls_wR_factor_gt 0.1050
_refine_ls_wR_factor_ref 0.1100
_reflns_Friedel_coverage 0.000
_reflns_number_gt 2347
_reflns_number_total 2647
_reflns_threshold_expression 'I > 2\s(I)'
_cod_data_source_file d5cc02327k2.cif
_cod_data_source_block 4
_cod_depositor_comments
;
The following automatic conversions were performed:

data item '_chemical_melting_point' value '207.4-208.4' was changed
to '207.9(5)' -- the average value was taken and precision was
estimated.

Automatic conversion script
Id: cif_fix_values 8170 2020-07-09 18:12:32Z antanas 

 Adding full bibliography for 7134618--7134620.cif.
;
_cod_database_code 7134619
_shelx_shelxl_version_number 2019/3
_shelx_space_group_comment
;
The symmetry employed for this shelxl refinement is uniquely defined
by the following loop, which should always be used as a source of
symmetry information in preference to the above space-group names.
They are only intended as comments.
;
_shelx_estimated_absorpt_t_max 0.999
_shelx_estimated_absorpt_t_min 0.993
_olex2_refinement_description
;
1.a Aromatic/amide H refined with riding coordinates:
 C3(H3), C1(H1), C8(H8), C6(H6), C9(H9), C7(H7)
1.b Idealised Me refined as rotating group:
 C14(H14A,H14B,H14C), C13(H13A,H13B,H13C), C12(H12A,H12B,H12C)
;
_olex2_submission_special_instructions 'No special instructions were received'
_oxdiff_exptl_absorpt_empirical_details
;
Empirical correction (ABSPACK) includes:
- Absorption correction using spherical harmonics
- Frame scaling
;
_oxdiff_exptl_absorpt_empirical_full_max 4.212
_oxdiff_exptl_absorpt_empirical_full_min 0.386

loop_
_space_group_symop_operation_xyz
'x, y, z'
'-x, y+1/2, -z+1/2'
'-x, -y, -z'
'x, -y-1/2, z-1/2'

loop_
_atom_site_label
_atom_site_type_symbol
_atom_site_fract_x
_atom_site_fract_y
_atom_site_fract_z
_atom_site_U_iso_or_equiv
_atom_site_adp_type
_atom_site_occupancy
_atom_site_site_symmetry_order
_atom_site_calc_flag
_atom_site_refinement_flags_posn
_atom_site_refinement_flags_adp
_atom_site_refinement_flags_occupancy
_atom_site_disorder_assembly
_atom_site_disorder_group
S1 S 0.47746(3) 0.88174(6) 0.15059(2) 0.02287(13) Uani 1 1 d . . . . .
C5 C 0.31976(10) 0.6511(2) 0.20276(8) 0.0171(3) Uani 1 1 d . . . . .
C2 C 0.48506(10) 0.5681(2) 0.03524(8) 0.0181(3) Uani 1 1 d . . . . .
C3 C 0.40553(10) 0.5074(2) 0.07923(8) 0.0185(3) Uani 1 1 d . . . . .
H3 H 0.367272 0.376469 0.066048 0.022 Uiso 1 1 calc R U . . .
C4 C 0.39118(10) 0.6609(2) 0.14271(8) 0.0171(3) Uani 1 1 d . . . . .
C10 C 0.18998(11) 0.6188(2) 0.32602(9) 0.0181(3) Uani 1 1 d . . . . .
C14 C 0.02162(11) 0.4672(3) 0.35276(9) 0.0242(3) Uani 1 1 d . . . . .
H14A H -0.017020 0.545117 0.298324 0.036 Uiso 1 1 calc R U . . .
H14B H -0.019067 0.460826 0.396541 0.036 Uiso 1 1 calc R U . . .
H14C H 0.036392 0.319375 0.336234 0.036 Uiso 1 1 calc R U . . .
C1 C 0.53047(11) 0.7685(2) 0.06840(9) 0.0219(3) Uani 1 1 d . . . . .
H1 H 0.583699 0.834873 0.048562 0.026 Uiso 1 1 calc R U . . .
C11 C 0.12548(11) 0.5902(2) 0.39649(9) 0.0188(3) Uani 1 1 d . . . . .
C13 C 0.19164(12) 0.4504(3) 0.47828(9) 0.0253(3) Uani 1 1 d . . . . .
H13A H 0.208116 0.309957 0.455582 0.038 Uiso 1 1 calc R U . . .
H13B H 0.152531 0.426517 0.522500 0.038 Uiso 1 1 calc R U . . .
H13C H 0.255277 0.527913 0.507449 0.038 Uiso 1 1 calc R U . . .
C8 C 0.25394(13) 0.8024(3) 0.32667(11) 0.0296(3) Uani 1 1 d . . . . .
H8 H 0.254412 0.916993 0.368243 0.036 Uiso 1 1 calc R U . . .
C6 C 0.31770(13) 0.8193(3) 0.26629(11) 0.0296(3) Uani 1 1 d . . . . .
H6 H 0.359257 0.944508 0.268625 0.036 Uiso 1 1 calc R U . . .
C9 C 0.19261(14) 0.4518(3) 0.26208(11) 0.0342(4) Uani 1 1 d . . . . .
H9 H 0.151217 0.326397 0.259800 0.041 Uiso 1 1 calc R U . . .
C7 C 0.25544(14) 0.4675(3) 0.20156(11) 0.0335(4) Uani 1 1 d . . . . .
H7 H 0.254408 0.353408 0.159648 0.040 Uiso 1 1 calc R U . . .
C12 C 0.09972(13) 0.8158(3) 0.43416(11) 0.0286(3) Uani 1 1 d . . . . .
H12A H 0.163449 0.886445 0.468221 0.043 Uiso 1 1 calc R U . . .
H12B H 0.055555 0.792105 0.474253 0.043 Uiso 1 1 calc R U . . .
H12C H 0.064164 0.908925 0.383393 0.043 Uiso 1 1 calc R U . . .

loop_
_atom_site_aniso_label
_atom_site_aniso_U_11
_atom_site_aniso_U_22
_atom_site_aniso_U_33
_atom_site_aniso_U_23
_atom_site_aniso_U_13
_atom_site_aniso_U_12
S1 0.0283(2) 0.0225(2) 0.0233(2) -0.00601(12) 0.01633(15) -0.00803(13)
C5 0.0201(6) 0.0199(6) 0.0133(5) 0.0006(5) 0.0080(5) -0.0004(5)
C2 0.0213(6) 0.0216(6) 0.0136(6) 0.0015(5) 0.0088(5) -0.0008(5)
C3 0.0216(6) 0.0211(6) 0.0154(5) 0.0001(5) 0.0094(5) -0.0031(5)
C4 0.0193(6) 0.0199(6) 0.0138(5) 0.0013(5) 0.0076(5) -0.0022(5)
C10 0.0213(6) 0.0200(7) 0.0157(6) 0.0010(5) 0.0099(5) 0.0018(5)
C14 0.0233(7) 0.0293(8) 0.0245(7) 0.0019(5) 0.0141(5) 0.0002(5)
C1 0.0252(7) 0.0248(7) 0.0209(6) -0.0010(5) 0.0151(5) -0.0050(5)
C11 0.0240(7) 0.0191(6) 0.0174(6) 0.0019(5) 0.0127(5) 0.0016(5)
C13 0.0285(7) 0.0312(8) 0.0192(6) 0.0051(6) 0.0116(5) 0.0052(6)
C8 0.0413(9) 0.0251(7) 0.0317(7) -0.0118(6) 0.0256(7) -0.0094(6)
C6 0.0395(9) 0.0225(7) 0.0375(8) -0.0103(6) 0.0282(7) -0.0119(6)
C9 0.0443(10) 0.0302(8) 0.0402(9) -0.0157(7) 0.0320(8) -0.0195(7)
C7 0.0429(9) 0.0338(8) 0.0347(8) -0.0195(7) 0.0291(7) -0.0181(7)
C12 0.0413(9) 0.0222(7) 0.0318(7) -0.0003(6) 0.0259(7) 0.0028(6)

loop_
_atom_type_symbol
_atom_type_description
_atom_type_scat_dispersion_real
_atom_type_scat_dispersion_imag
_atom_type_scat_source
C C -0.0001 0.0005 'International Tables Vol C Tables 4.2.6.8 and 6.1.1.4'
H H 0.0000 0.0000 'International Tables Vol C Tables 4.2.6.8 and 6.1.1.4'
S S 0.0444 0.0408 'International Tables Vol C Tables 4.2.6.8 and 6.1.1.4'

loop_
_geom_angle_atom_site_label_1
_geom_angle_atom_site_label_2
_geom_angle_atom_site_label_3
_geom_angle
_geom_angle_site_symmetry_1
_geom_angle_site_symmetry_3
_geom_angle_publ_flag
C1 S1 C4 92.26(6) . . ?
C6 C5 C4 121.59(12) . . ?
C7 C5 C4 121.11(12) . . ?
C7 C5 C6 117.22(12) . . ?
C3 C2 C2 124.30(15) . 3_665 ?
C1 C2 C2 124.60(15) . 3_665 ?
C1 C2 C3 111.10(11) . . ?
C2 C3 H3 123.0 . . ?
C4 C3 C2 113.91(12) . . ?
C4 C3 H3 123.0 . . ?
C5 C4 S1 120.66(10) . . ?
C3 C4 S1 110.30(10) . . ?
C3 C4 C5 128.97(12) . . ?
C8 C10 C11 122.42(11) . . ?
C8 C10 C9 116.50(12) . . ?
C9 C10 C11 120.93(12) . . ?
H14A C14 H14B 109.5 . . ?
H14A C14 H14C 109.5 . . ?
H14B C14 H14C 109.5 . . ?
C11 C14 H14A 109.5 . . ?
C11 C14 H14B 109.5 . . ?
C11 C14 H14C 109.5 . . ?
S1 C1 H1 123.8 . . ?
C2 C1 S1 112.42(10) . . ?
C2 C1 H1 123.8 . . ?
C10 C11 C14 111.18(10) . . ?
C10 C11 C13 107.69(11) . . ?
C10 C11 C12 111.90(11) . . ?
C14 C11 C13 108.76(11) . . ?
C14 C11 C12 108.41(12) . . ?
C12 C11 C13 108.83(12) . . ?
C11 C13 H13A 109.5 . . ?
C11 C13 H13B 109.5 . . ?
C11 C13 H13C 109.5 . . ?
H13A C13 H13B 109.5 . . ?
H13A C13 H13C 109.5 . . ?
H13B C13 H13C 109.5 . . ?
C10 C8 H8 119.1 . . ?
C10 C8 C6 121.86(13) . . ?
C6 C8 H8 119.1 . . ?
C5 C6 C8 121.12(13) . . ?
C5 C6 H6 119.4 . . ?
C8 C6 H6 119.4 . . ?
C10 C9 H9 119.0 . . ?
C7 C9 C10 122.06(14) . . ?
C7 C9 H9 119.0 . . ?
C5 C7 C9 121.26(13) . . ?
C5 C7 H7 119.4 . . ?
C9 C7 H7 119.4 . . ?
C11 C12 H12A 109.5 . . ?
C11 C12 H12B 109.5 . . ?
C11 C12 H12C 109.5 . . ?
H12A C12 H12B 109.5 . . ?
H12A C12 H12C 109.5 . . ?
H12B C12 H12C 109.5 . . ?

loop_
_geom_bond_atom_site_label_1
_geom_bond_atom_site_label_2
_geom_bond_distance
_geom_bond_site_symmetry_2
_geom_bond_publ_flag
S1 C4 1.7396(13) . ?
S1 C1 1.7217(14) . ?
C5 C4 1.4791(17) . ?
C5 C6 1.3977(19) . ?
C5 C7 1.396(2) . ?
C2 C2 1.478(2) 3_665 ?
C2 C3 1.4391(17) . ?
C2 C1 1.3807(19) . ?
C3 H3 0.9300 . ?
C3 C4 1.3790(18) . ?
C10 C11 1.5436(17) . ?
C10 C8 1.394(2) . ?
C10 C9 1.3985(19) . ?
C14 H14A 0.9600 . ?
C14 H14B 0.9600 . ?
C14 H14C 0.9600 . ?
C14 C11 1.545(2) . ?
C1 H1 0.9300 . ?
C11 C13 1.5489(19) . ?
C11 C12 1.5471(19) . ?
C13 H13A 0.9600 . ?
C13 H13B 0.9600 . ?
C13 H13C 0.9600 . ?
C8 H8 0.9300 . ?
C8 C6 1.4046(19) . ?
C6 H6 0.9300 . ?
C9 H9 0.9300 . ?
C9 C7 1.396(2) . ?
C7 H7 0.9300 . ?
C12 H12A 0.9600 . ?
C12 H12B 0.9600 . ?
C12 H12C 0.9600 . ?

loop_
_geom_torsion_atom_site_label_1
_geom_torsion_atom_site_label_2
_geom_torsion_atom_site_label_3
_geom_torsion_atom_site_label_4
_geom_torsion
_geom_torsion_site_symmetry_1
_geom_torsion_site_symmetry_2
_geom_torsion_site_symmetry_3
_geom_torsion_site_symmetry_4
_geom_torsion_publ_flag
C2 C2 C3 C4 -179.89(15) 3_665 . . . ?
C2 C2 C1 S1 -179.60(14) 3_665 . . . ?
C2 C3 C4 S1 -0.95(15) . . . . ?
C2 C3 C4 C5 -177.75(12) . . . . ?
C3 C2 C1 S1 -0.34(15) . . . . ?
C4 S1 C1 C2 -0.16(11) . . . . ?
C4 C5 C6 C8 -176.32(14) . . . . ?
C4 C5 C7 C9 176.09(15) . . . . ?
C10 C8 C6 C5 -0.1(3) . . . . ?
C10 C9 C7 C5 0.6(3) . . . . ?
C1 S1 C4 C5 177.74(11) . . . . ?
C1 S1 C4 C3 0.63(11) . . . . ?
C1 C2 C3 C4 0.85(17) . . . . ?
C11 C10 C8 C6 175.57(15) . . . . ?
C11 C10 C9 C7 -175.88(16) . . . . ?
C8 C10 C11 C14 147.24(14) . . . . ?
C8 C10 C11 C13 -93.71(16) . . . . ?
C8 C10 C11 C12 25.85(19) . . . . ?
C8 C10 C9 C7 -0.3(3) . . . . ?
C6 C5 C4 S1 1.12(19) . . . . ?
C6 C5 C4 C3 177.63(15) . . . . ?
C6 C5 C7 C9 -0.7(3) . . . . ?
C9 C10 C11 C14 -37.44(18) . . . . ?
C9 C10 C11 C13 81.62(17) . . . . ?
C9 C10 C11 C12 -158.82(15) . . . . ?
C9 C10 C8 C6 0.0(2) . . . . ?
C7 C5 C4 S1 -175.51(12) . . . . ?
C7 C5 C4 C3 1.0(2) . . . . ?
C7 C5 C6 C8 0.4(2) . . . . ?
